data_4339326
loop_
_publ_author_name
'Reisner, Erwin'
'Telser, Joshua'
'Lippard, Stephen J.'

_publ_section_title
;
 A planar carboxylate-rich tetraironII complex and its conversion to
 linear triironII and paddlewheel diironII complexes.
;
_journal_issue 25
_journal_name_full 'Inorganic chemistry'
_journal_page_first 10754
_journal_page_last 10770
_journal_paper_doi 10.1021/ic701663j
_journal_volume 46
_journal_year 2007
_chemical_formula_moiety 'C86 H66 Fe3 O12'
_chemical_formula_sum 'C86 H66 Fe3 O12'
_chemical_formula_weight 1514.98
_chemical_name_common '[Fe3(O2Cbiph)6(MeCN)4]'
_chemical_name_systematic
;

 ?

;
_space_group_IT_number 2
_symmetry_cell_setting triclinic
_symmetry_space_group_name_Hall '-P 1'
_symmetry_space_group_name_H-M 'P -1'
_atom_sites_solution_hydrogens geom
_atom_sites_solution_primary direct
_atom_sites_solution_secondary difmap
_audit_creation_method SHELXL-97
_cell_angle_alpha 71.827(3)
_cell_angle_beta 83.311(3)
_cell_angle_gamma 64.997(3)
_cell_formula_units_Z 1
_cell_length_a 12.598(2)
_cell_length_b 12.617(2)
_cell_length_c 13.368(2)
_cell_measurement_reflns_used 6819
_cell_measurement_temperature 110(2)
_cell_measurement_theta_max 28.35
_cell_measurement_theta_min 2.42
_cell_volume 1829.4(5)
_computing_cell_refinement 'Bruker SMART'
_computing_data_collection 'Bruker SMART'
_computing_data_reduction 'Bruker SAINT'
_computing_molecular_graphics 'Bruker SHELXTL'
_computing_publication_material 'Bruker SHELXTL'
_computing_structure_refinement 'SHELXL-97 (Sheldrick, 1997)'
_computing_structure_solution 'SHELXS-97 (Sheldrick, 1990)'
_diffrn_ambient_temperature 110(2)
_diffrn_measured_fraction_theta_full 0.996
_diffrn_measured_fraction_theta_max 0.996
_diffrn_measurement_device_type 'CCD area detector'
_diffrn_measurement_method 'phi and omega scans'
_diffrn_radiation_monochromator graphite
_diffrn_radiation_source 'fine-focus sealed tube'
_diffrn_radiation_type MoK\a
_diffrn_radiation_wavelength 0.71073
_diffrn_reflns_av_R_equivalents 0.0261
_diffrn_reflns_av_sigmaI/netI 0.0233
_diffrn_reflns_limit_h_max 15
_diffrn_reflns_limit_h_min -15
_diffrn_reflns_limit_k_max 15
_diffrn_reflns_limit_k_min -15
_diffrn_reflns_limit_l_max 16
_diffrn_reflns_limit_l_min -15
_diffrn_reflns_number 26938
_diffrn_reflns_theta_full 25.68
_diffrn_reflns_theta_max 25.68
_diffrn_reflns_theta_min 2.07
_exptl_absorpt_coefficient_mu 0.654
_exptl_absorpt_correction_T_max 0.9375
_exptl_absorpt_correction_T_min 0.7798
_exptl_absorpt_correction_type empirical
_exptl_absorpt_process_details SADABS
_exptl_crystal_colour yellow
_exptl_crystal_density_diffrn 1.375
_exptl_crystal_density_method 'not measured'
_exptl_crystal_description block
_exptl_crystal_F_000 784
_exptl_crystal_size_max 0.40
_exptl_crystal_size_mid 0.20
_exptl_crystal_size_min 0.10
_refine_diff_density_max 1.755
_refine_diff_density_min -0.493
_refine_diff_density_rms 0.070
_refine_ls_extinction_method none
_refine_ls_goodness_of_fit_ref 1.046
_refine_ls_hydrogen_treatment constr
_refine_ls_matrix_type full
_refine_ls_number_parameters 477
_refine_ls_number_reflns 6924
_refine_ls_number_restraints 17
_refine_ls_restrained_S_all 1.053
_refine_ls_R_factor_all 0.0405
_refine_ls_R_factor_gt 0.0381
_refine_ls_shift/su_max 0.001
_refine_ls_shift/su_mean 0.000
_refine_ls_structure_factor_coef Fsqd
_refine_ls_weighting_details 'calc w=1/[\s^2^(Fo^2^)+(0.0542P)^2^+1.7745P] where P=(Fo^2^+2Fc^2^)/3'
_refine_ls_weighting_scheme calc
_refine_ls_wR_factor_gt 0.0988
_refine_ls_wR_factor_ref 0.1009
_reflns_number_gt 6448
_reflns_number_total 6924
_reflns_threshold_expression >2sigma(I)
_cod_data_source_file ic701663j-file003.cif
_cod_data_source_block 6a
_cod_depositor_comments
;
The following automatic conversions were performed:

'_symmetry_cell_setting' value 'Triclinic' changed to 'triclinic'
according to
/usr/data/users/saulius/automatic-downloads/retrospective/ACS/lib/dictionaries/cif_core.dic
dictionary named 'cif_core.dic' version 2.4.2 from 2011-04-26.

Automatic conversion script
Id: cif_fix_values 2281 2013-09-26 08:29:07Z andrius 
;
_cod_original_cell_volume 1829.3(5)
_cod_original_sg_symbol_H-M P-1
_cod_database_code 4339326

loop_
_symmetry_equiv_pos_as_xyz
'x, y, z'
'-x, -y, -z'

loop_
_atom_site_label
_atom_site_type_symbol
_atom_site_fract_x
_atom_site_fract_y
_atom_site_fract_z
_atom_site_U_iso_or_equiv
_atom_site_adp_type
_atom_site_occupancy
_atom_site_symmetry_multiplicity
_atom_site_calc_flag
_atom_site_refinement_flags
Fe2 Fe -1.0000 1.5000 0.0000 0.01149(10) Uani 1 2 d S
Fe1 Fe -0.68903(2) 1.33076(2) 0.00565(2) 0.01452(9) Uani 1 1 d U
N1 N -0.52461(15) 1.18951(16) -0.01364(14) 0.0215(4) Uani 1 1 d .
O1 O -0.83686(12) 1.51672(12) 0.00353(11) 0.0169(3) Uani 1 1 d .
O2 O -0.69483(12) 1.49216(13) -0.10985(12) 0.0214(3) Uani 1 1 d .
O3 O -0.93332(12) 1.32079(12) 0.10904(11) 0.0169(3) Uani 1 1 d .
O4 O -0.73880(12) 1.23743(12) 0.13705(10) 0.0166(3) Uani 1 1 d .
O5 O -0.94406(12) 1.43777(13) -0.12896(11) 0.0188(3) Uani 1 1 d .
O6 O -0.76617(12) 1.28326(12) -0.09420(11) 0.0174(3) Uani 1 1 d .
C1 C -0.43957(18) 1.10770(19) -0.01608(16) 0.0194(4) Uani 1 1 d .
C2 C -0.33152(18) 1.0025(2) -0.01860(18) 0.0241(5) Uani 1 1 d .
H2A H -0.3176 0.9402 0.0500 0.036 Uiso 1 1 calc R
H2B H -0.2662 1.0276 -0.0341 0.036 Uiso 1 1 calc R
H2C H -0.3378 0.9687 -0.0733 0.036 Uiso 1 1 calc R
C21 C -0.78183(17) 1.56153(18) -0.07067(16) 0.0167(4) Uani 1 1 d .
C22 C -0.81177(17) 1.69575(18) -0.10255(16) 0.0177(4) Uani 1 1 d .
C23 C -0.85057(18) 1.75340(19) -0.02400(17) 0.0211(4) Uani 1 1 d .
H23A H -0.8666 1.7100 0.0438 0.025 Uiso 1 1 calc R
C24 C -0.8662(2) 1.8734(2) -0.04328(18) 0.0256(5) Uani 1 1 d .
H24A H -0.8930 1.9122 0.0109 0.031 Uiso 1 1 calc R
C25 C -0.8427(2) 1.9369(2) -0.14207(18) 0.0255(5) Uani 1 1 d .
H25A H -0.8513 2.0186 -0.1554 0.031 Uiso 1 1 calc R
C26 C -0.80688(18) 1.88065(19) -0.22079(17) 0.0223(4) Uani 1 1 d .
H26A H -0.7918 1.9251 -0.2885 0.027 Uiso 1 1 calc R
C27 C -0.79209(17) 1.76039(18) -0.20387(16) 0.0183(4) Uani 1 1 d .
C28 C -0.76649(18) 1.70955(18) -0.29413(16) 0.0193(4) Uani 1 1 d .
C29 C -0.83904(19) 1.66181(19) -0.31746(17) 0.0227(4) Uani 1 1 d .
H29A H -0.9028 1.6583 -0.2731 0.027 Uiso 1 1 calc R
C30 C -0.8190(2) 1.6196(2) -0.40456(18) 0.0272(5) Uani 1 1 d .
H30A H -0.8692 1.5877 -0.4201 0.033 Uiso 1 1 calc R
C31 C -0.7254(2) 1.6237(2) -0.46944(18) 0.0300(5) Uani 1 1 d .
H31A H -0.7112 1.5941 -0.5291 0.036 Uiso 1 1 calc R
C32 C -0.6532(2) 1.6709(2) -0.44711(18) 0.0291(5) Uani 1 1 d .
H32A H -0.5894 1.6739 -0.4916 0.035 Uiso 1 1 calc R
C33 C -0.67332(19) 1.7138(2) -0.36028(17) 0.0244(5) Uani 1 1 d .
H33A H -0.6233 1.7464 -0.3456 0.029 Uiso 1 1 calc R
C41 C -0.84188(17) 1.24534(17) 0.15970(15) 0.0140(4) Uani 1 1 d .
C42 C -0.85180(16) 1.14876(17) 0.25571(15) 0.0152(4) Uani 1 1 d .
C43 C -0.91032(18) 1.08140(19) 0.24413(17) 0.0203(4) Uani 1 1 d .
H43A H -0.9465 1.1012 0.1784 0.024 Uiso 1 1 calc R
C44 C -0.91664(18) 0.98599(19) 0.32683(18) 0.0243(5) Uani 1 1 d .
H44A H -0.9559 0.9397 0.3177 0.029 Uiso 1 1 calc R
C45 C -0.86525(19) 0.95814(19) 0.42331(18) 0.0236(5) Uani 1 1 d .
H45A H -0.8695 0.8930 0.4808 0.028 Uiso 1 1 calc R
C46 C -0.80785(18) 1.02574(19) 0.43539(16) 0.0205(4) Uani 1 1 d .
H46A H -0.7730 1.0063 0.5017 0.025 Uiso 1 1 calc R
C47 C -0.79993(17) 1.12161(17) 0.35284(16) 0.0162(4) Uani 1 1 d .
C48 C -0.74367(18) 1.19593(18) 0.37271(15) 0.0168(4) Uani 1 1 d .
C49 C -0.80299(19) 1.32193(19) 0.34978(17) 0.0225(4) Uani 1 1 d .
H49A H -0.8769 1.3623 0.3143 0.027 Uiso 1 1 calc R
C50 C -0.7551(2) 1.3891(2) 0.37838(19) 0.0294(5) Uani 1 1 d .
H50A H -0.7971 1.4752 0.3632 0.035 Uiso 1 1 calc R
C51 C -0.6468(2) 1.3323(2) 0.42878(18) 0.0266(5) Uani 1 1 d .
H51A H -0.6149 1.3788 0.4490 0.032 Uiso 1 1 calc R
C52 C -0.58563(19) 1.2073(2) 0.44944(16) 0.0222(4) Uani 1 1 d .
H52A H -0.5105 1.1677 0.4827 0.027 Uiso 1 1 calc R
C53 C -0.63367(18) 1.13965(19) 0.42173(16) 0.0192(4) Uani 1 1 d .
H53A H -0.5911 1.0537 0.4363 0.023 Uiso 1 1 calc R
C61 C -0.86173(17) 1.34435(17) -0.14410(15) 0.0155(4) Uani 1 1 d .
C62 C -0.88332(17) 1.30128(17) -0.23011(15) 0.0160(4) Uani 1 1 d .
C63 C -0.99922(18) 1.32730(18) -0.25023(16) 0.0191(4) Uani 1 1 d .
H63A H -1.0601 1.3736 -0.2123 0.023 Uiso 1 1 calc R
C64 C -1.02724(18) 1.28706(19) -0.32441(17) 0.0213(4) Uani 1 1 d .
H64A H -1.1065 1.3034 -0.3357 0.026 Uiso 1 1 calc R
C65 C -0.93920(19) 1.22281(19) -0.38207(16) 0.0208(4) Uani 1 1 d .
H65A H -0.9577 1.1966 -0.4345 0.025 Uiso 1 1 calc R
C66 C -0.82417(18) 1.19705(18) -0.36291(16) 0.0189(4) Uani 1 1 d .
H66A H -0.7642 1.1528 -0.4028 0.023 Uiso 1 1 calc R
C67 C -0.79343(17) 1.23403(17) -0.28691(15) 0.0160(4) Uani 1 1 d .
C68 C -0.66695(17) 1.20493(18) -0.27671(15) 0.0167(4) Uani 1 1 d .
C69 C -0.58504(18) 1.08451(19) -0.25971(16) 0.0204(4) Uani 1 1 d .
H69A H -0.6110 1.0211 -0.2480 0.025 Uiso 1 1 calc R
C70 C -0.46622(19) 1.0562(2) -0.25970(17) 0.0251(5) Uani 1 1 d .
H70A H -0.4112 0.9734 -0.2460 0.030 Uiso 1 1 calc R
C71 C -0.42768(19) 1.1480(2) -0.27952(17) 0.0266(5) Uani 1 1 d .
H71A H -0.3462 1.1290 -0.2820 0.032 Uiso 1 1 calc R
C72 C -0.5086(2) 1.2682(2) -0.29579(17) 0.0249(5) Uani 1 1 d .
H72A H -0.4823 1.3315 -0.3089 0.030 Uiso 1 1 calc R
C73 C -0.62735(18) 1.29636(19) -0.29309(16) 0.0197(4) Uani 1 1 d .
H73A H -0.6821 1.3786 -0.3025 0.024 Uiso 1 1 calc R
N2 N -0.59720(17) 1.38628(19) 0.10116(17) 0.0306(4) Uani 1 1 d U
C3 C -0.57939(19) 1.4461(2) 0.13715(18) 0.0286(5) Uani 1 1 d U
C4 C -0.5609(2) 1.5293(3) 0.1816(2) 0.0389(6) Uani 1 1 d U
H4A H -0.5187 1.5721 0.1312 0.058 Uiso 1 1 calc R
H4B H -0.5147 1.4824 0.2472 0.058 Uiso 1 1 calc R
H4C H -0.6368 1.5890 0.1962 0.058 Uiso 1 1 calc R

loop_
_atom_site_aniso_label
_atom_site_aniso_U_11
_atom_site_aniso_U_22
_atom_site_aniso_U_33
_atom_site_aniso_U_23
_atom_site_aniso_U_13
_atom_site_aniso_U_12
Fe2 0.01146(18) 0.01076(19) 0.01086(19) -0.00397(15) 0.00093(14) -0.00285(14)
Fe1 0.01441(15) 0.01370(15) 0.01311(15) -0.00237(11) 0.00096(11) -0.00484(11)
N1 0.0184(9) 0.0227(9) 0.0215(9) -0.0070(7) 0.0001(7) -0.0061(8)
O1 0.0159(7) 0.0175(7) 0.0161(7) -0.0015(6) -0.0010(5) -0.0080(6)
O2 0.0202(7) 0.0162(7) 0.0220(8) -0.0017(6) 0.0039(6) -0.0056(6)
O3 0.0164(7) 0.0133(7) 0.0168(7) -0.0006(6) -0.0026(5) -0.0039(6)
O4 0.0157(7) 0.0182(7) 0.0135(7) -0.0015(6) -0.0004(5) -0.0068(6)
O5 0.0182(7) 0.0182(7) 0.0151(7) -0.0082(6) -0.0003(5) -0.0006(6)
O6 0.0164(7) 0.0173(7) 0.0157(7) -0.0066(6) -0.0019(5) -0.0024(6)
C1 0.0195(10) 0.0219(11) 0.0173(10) -0.0037(8) -0.0003(8) -0.0103(9)
C2 0.0199(10) 0.0204(11) 0.0282(12) -0.0083(9) -0.0023(9) -0.0032(9)
C21 0.0153(9) 0.0178(10) 0.0163(10) -0.0021(8) -0.0034(7) -0.0073(8)
C22 0.0142(9) 0.0174(10) 0.0200(10) -0.0021(8) -0.0017(8) -0.0069(8)
C23 0.0196(10) 0.0215(10) 0.0201(10) -0.0035(8) 0.0001(8) -0.0084(8)
C24 0.0277(11) 0.0240(11) 0.0274(12) -0.0107(9) -0.0010(9) -0.0102(9)
C25 0.0298(11) 0.0166(10) 0.0323(12) -0.0045(9) -0.0051(9) -0.0119(9)
C26 0.0229(10) 0.0196(10) 0.0230(11) 0.0004(9) -0.0029(8) -0.0111(9)
C27 0.0148(9) 0.0179(10) 0.0203(10) -0.0019(8) -0.0020(8) -0.0070(8)
C28 0.0192(10) 0.0130(9) 0.0184(10) 0.0018(8) -0.0033(8) -0.0033(8)
C29 0.0221(10) 0.0169(10) 0.0245(11) -0.0016(9) -0.0028(8) -0.0060(8)
C30 0.0313(12) 0.0189(11) 0.0286(12) -0.0057(9) -0.0074(9) -0.0066(9)
C31 0.0355(13) 0.0233(11) 0.0202(11) -0.0060(9) -0.0045(9) -0.0009(10)
C32 0.0261(11) 0.0298(12) 0.0197(11) -0.0014(9) 0.0015(9) -0.0051(10)
C33 0.0233(11) 0.0257(11) 0.0209(11) -0.0010(9) -0.0006(8) -0.0107(9)
C41 0.0176(9) 0.0129(9) 0.0126(9) -0.0063(7) 0.0003(7) -0.0054(8)
C42 0.0114(9) 0.0123(9) 0.0167(10) -0.0038(8) 0.0003(7) -0.0005(7)
C43 0.0175(10) 0.0171(10) 0.0228(11) -0.0029(8) -0.0034(8) -0.0051(8)
C44 0.0202(10) 0.0178(10) 0.0340(13) -0.0026(9) -0.0013(9) -0.0100(9)
C45 0.0221(10) 0.0161(10) 0.0248(11) 0.0019(9) 0.0035(8) -0.0068(8)
C46 0.0206(10) 0.0187(10) 0.0161(10) -0.0025(8) 0.0009(8) -0.0044(8)
C47 0.0142(9) 0.0133(9) 0.0164(10) -0.0040(8) 0.0019(7) -0.0018(7)
C48 0.0211(10) 0.0188(10) 0.0096(9) -0.0051(8) 0.0032(7) -0.0073(8)
C49 0.0232(10) 0.0189(10) 0.0215(11) -0.0057(9) -0.0051(8) -0.0037(8)
C50 0.0330(12) 0.0166(11) 0.0354(13) -0.0078(10) -0.0089(10) -0.0045(9)
C51 0.0331(12) 0.0240(11) 0.0265(12) -0.0080(9) -0.0058(9) -0.0130(10)
C52 0.0230(10) 0.0238(11) 0.0177(10) -0.0034(9) -0.0032(8) -0.0086(9)
C53 0.0220(10) 0.0164(10) 0.0152(10) -0.0026(8) -0.0002(8) -0.0056(8)
C61 0.0177(9) 0.0148(9) 0.0122(9) -0.0028(8) 0.0024(7) -0.0062(8)
C62 0.0182(9) 0.0125(9) 0.0137(9) -0.0016(7) -0.0010(7) -0.0043(8)
C63 0.0185(10) 0.0171(10) 0.0181(10) -0.0052(8) 0.0009(8) -0.0040(8)
C64 0.0186(10) 0.0208(10) 0.0247(11) -0.0055(9) -0.0033(8) -0.0080(8)
C65 0.0290(11) 0.0194(10) 0.0179(10) -0.0065(8) -0.0019(8) -0.0122(9)
C66 0.0236(10) 0.0166(10) 0.0165(10) -0.0061(8) 0.0033(8) -0.0079(8)
C67 0.0201(10) 0.0118(9) 0.0138(9) -0.0016(7) 0.0001(7) -0.0060(8)
C68 0.0184(10) 0.0198(10) 0.0107(9) -0.0068(8) 0.0015(7) -0.0055(8)
C69 0.0231(10) 0.0204(10) 0.0156(10) -0.0077(8) 0.0021(8) -0.0056(8)
C70 0.0209(10) 0.0281(12) 0.0188(11) -0.0110(9) 0.0001(8) 0.0000(9)
C71 0.0178(10) 0.0425(14) 0.0186(11) -0.0124(10) 0.0025(8) -0.0096(10)
C72 0.0280(11) 0.0371(13) 0.0162(10) -0.0089(9) 0.0035(8) -0.0193(10)
C73 0.0226(10) 0.0200(10) 0.0147(10) -0.0049(8) 0.0009(8) -0.0074(8)
N2 0.0273(10) 0.0295(10) 0.0386(12) -0.0121(9) 0.0001(8) -0.0133(8)
C3 0.0207(10) 0.0441(14) 0.0245(12) -0.0117(10) -0.0021(9) -0.0146(10)
C4 0.0345(13) 0.0406(15) 0.0502(16) -0.0186(12) 0.0015(12) -0.0197(12)

loop_
_atom_type_symbol
_atom_type_description
_atom_type_scat_dispersion_real
_atom_type_scat_dispersion_imag
_atom_type_scat_source
C C 0.0033 0.0016 'International Tables Vol C Tables 4.2.6.8 and 6.1.1.4'
H H 0.0000 0.0000 'International Tables Vol C Tables 4.2.6.8 and 6.1.1.4'
N N 0.0061 0.0033 'International Tables Vol C Tables 4.2.6.8 and 6.1.1.4'
O O 0.0106 0.0060 'International Tables Vol C Tables 4.2.6.8 and 6.1.1.4'
Fe Fe 0.3463 0.8444 'International Tables Vol C Tables 4.2.6.8 and 6.1.1.4'

loop_
_geom_angle_atom_site_label_1
_geom_angle_atom_site_label_2
_geom_angle_atom_site_label_3
_geom_angle
_geom_angle_site_symmetry_1
_geom_angle_site_symmetry_3
O5 Fe2 O5 180.000(2) 2_385 .
O5 Fe2 O3 86.22(6) 2_385 .
O5 Fe2 O3 93.78(6) . .
O5 Fe2 O3 93.78(6) 2_385 2_385
O5 Fe2 O3 86.22(6) . 2_385
O3 Fe2 O3 180.000(1) . 2_385
O5 Fe2 O1 89.37(6) 2_385 2_385
O5 Fe2 O1 90.63(6) . 2_385
O3 Fe2 O1 88.08(5) . 2_385
O3 Fe2 O1 91.92(5) 2_385 2_385
O5 Fe2 O1 90.63(6) 2_385 .
O5 Fe2 O1 89.37(6) . .
O3 Fe2 O1 91.92(5) . .
O3 Fe2 O1 88.08(5) 2_385 .
O1 Fe2 O1 180.000(1) 2_385 .
O4 Fe1 O6 94.51(6) . .
O4 Fe1 O2 154.36(6) . .
O6 Fe1 O2 93.62(6) . .
O4 Fe1 N1 98.82(6) . .
O6 Fe1 N1 88.67(6) . .
O2 Fe1 N1 105.65(6) . .
O4 Fe1 N2 90.13(7) . .
O6 Fe1 N2 175.14(7) . .
O2 Fe1 N2 82.75(7) . .
N1 Fe1 N2 89.19(7) . .
O4 Fe1 O1 95.33(5) . .
O6 Fe1 O1 98.75(5) . .
O2 Fe1 O1 59.37(5) . .
N1 Fe1 O1 163.46(6) . .
N2 Fe1 O1 82.23(6) . .
C1 N1 Fe1 173.85(18) . .
C21 O1 Fe2 130.01(12) . .
C21 O1 Fe1 85.82(11) . .
Fe2 O1 Fe1 106.99(6) . .
C21 O2 Fe1 94.03(12) . .
C41 O3 Fe2 139.51(13) . .
C41 O4 Fe1 126.71(12) . .
C61 O5 Fe2 133.62(13) . .
C61 O6 Fe1 129.08(13) . .
N1 C1 C2 179.5(3) . .
C1 C2 H2A 109.5 . .
C1 C2 H2B 109.5 . .
H2A C2 H2B 109.5 . .
C1 C2 H2C 109.5 . .
H2A C2 H2C 109.5 . .
H2B C2 H2C 109.5 . .
O2 C21 O1 120.10(18) . .
O2 C21 C22 119.96(18) . .
O1 C21 C22 119.54(18) . .
C23 C22 C27 120.08(19) . .
C23 C22 C21 116.87(18) . .
C27 C22 C21 122.78(19) . .
C24 C23 C22 120.7(2) . .
C24 C23 H23A 119.6 . .
C22 C23 H23A 119.6 . .
C23 C24 C25 119.7(2) . .
C23 C24 H24A 120.2 . .
C25 C24 H24A 120.2 . .
C26 C25 C24 119.6(2) . .
C26 C25 H25A 120.2 . .
C24 C25 H25A 120.2 . .
C25 C26 C27 121.8(2) . .
C25 C26 H26A 119.1 . .
C27 C26 H26A 119.1 . .
C26 C27 C22 117.97(19) . .
C26 C27 C28 119.35(19) . .
C22 C27 C28 122.47(18) . .
C33 C28 C29 118.8(2) . .
C33 C28 C27 120.89(19) . .
C29 C28 C27 120.25(19) . .
C30 C29 C28 120.6(2) . .
C30 C29 H29A 119.7 . .
C28 C29 H29A 119.7 . .
C29 C30 C31 120.0(2) . .
C29 C30 H30A 120.0 . .
C31 C30 H30A 120.0 . .
C32 C31 C30 119.8(2) . .
C32 C31 H31A 120.1 . .
C30 C31 H31A 120.1 . .
C31 C32 C33 120.3(2) . .
C31 C32 H32A 119.8 . .
C33 C32 H32A 119.8 . .
C32 C33 C28 120.5(2) . .
C32 C33 H33A 119.8 . .
C28 C33 H33A 119.8 . .
O3 C41 O4 126.90(18) . .
O3 C41 C42 117.60(17) . .
O4 C41 C42 115.44(16) . .
C43 C42 C47 119.94(18) . .
C43 C42 C41 117.49(17) . .
C47 C42 C41 122.50(17) . .
C44 C43 C42 120.9(2) . .
C44 C43 H43A 119.5 . .
C42 C43 H43A 119.5 . .
C43 C44 C45 119.6(2) . .
C43 C44 H44A 120.2 . .
C45 C44 H44A 120.2 . .
C46 C45 C44 119.65(19) . .
C46 C45 H45A 120.2 . .
C44 C45 H45A 120.2 . .
C45 C46 C47 121.6(2) . .
C45 C46 H46A 119.2 . .
C47 C46 H46A 119.2 . .
C46 C47 C42 118.31(19) . .
C46 C47 C48 119.00(18) . .
C42 C47 C48 122.58(18) . .
C49 C48 C53 118.52(19) . .
C49 C48 C47 120.68(18) . .
C53 C48 C47 120.63(18) . .
C50 C49 C48 120.4(2) . .
C50 C49 H49A 119.8 . .
C48 C49 H49A 119.8 . .
C51 C50 C49 120.7(2) . .
C51 C50 H50A 119.6 . .
C49 C50 H50A 119.6 . .
C52 C51 C50 119.4(2) . .
C52 C51 H51A 120.3 . .
C50 C51 H51A 120.3 . .
C51 C52 C53 120.0(2) . .
C51 C52 H52A 120.0 . .
C53 C52 H52A 120.0 . .
C52 C53 C48 120.92(19) . .
C52 C53 H53A 119.5 . .
C48 C53 H53A 119.5 . .
O6 C61 O5 126.75(18) . .
O6 C61 C62 117.80(17) . .
O5 C61 C62 115.43(17) . .
C63 C62 C67 119.39(18) . .
C63 C62 C61 117.07(17) . .
C67 C62 C61 123.50(18) . .
C64 C63 C62 121.27(19) . .
C64 C63 H63A 119.4 . .
C62 C63 H63A 119.4 . .
C65 C64 C63 119.56(19) . .
C65 C64 H64A 120.2 . .
C63 C64 H64A 120.2 . .
C66 C65 C64 119.52(19) . .
C66 C65 H65A 120.2 . .
C64 C65 H65A 120.2 . .
C65 C66 C67 122.01(19) . .
C65 C66 H66A 119.0 . .
C67 C66 H66A 119.0 . .
C66 C67 C62 118.22(19) . .
C66 C67 C68 116.85(17) . .
C62 C67 C68 124.83(18) . .
C73 C68 C69 118.81(19) . .
C73 C68 C67 121.54(18) . .
C69 C68 C67 119.40(18) . .
C70 C69 C68 120.7(2) . .
C70 C69 H69A 119.6 . .
C68 C69 H69A 119.6 . .
C71 C70 C69 120.0(2) . .
C71 C70 H70A 120.0 . .
C69 C70 H70A 120.0 . .
C70 C71 C72 119.6(2) . .
C70 C71 H71A 120.2 . .
C72 C71 H71A 120.2 . .
C73 C72 C71 120.4(2) . .
C73 C72 H72A 119.8 . .
C71 C72 H72A 119.8 . .
C72 C73 C68 120.3(2) . .
C72 C73 H73A 119.8 . .
C68 C73 H73A 119.8 . .
C3 N2 Fe1 159.1(2) . .
N2 C3 C4 177.3(3) . .
C3 C4 H4A 109.5 . .
C3 C4 H4B 109.5 . .
H4A C4 H4B 109.5 . .
C3 C4 H4C 109.5 . .
H4A C4 H4C 109.5 . .
H4B C4 H4C 109.5 . .

loop_
_geom_bond_atom_site_label_1
_geom_bond_atom_site_label_2
_geom_bond_distance
_geom_bond_site_symmetry_2
Fe2 O5 2.0441(13) 2_385
Fe2 O5 2.0441(13) .
Fe2 O3 2.1369(13) .
Fe2 O3 2.1369(14) 2_385
Fe2 O1 2.1601(14) 2_385
Fe2 O1 2.1601(14) .
Fe1 O4 1.9856(14) .
Fe1 O6 2.0925(14) .
Fe1 O2 2.1155(15) .
Fe1 N1 2.1388(18) .
Fe1 N2 2.246(2) .
Fe1 O1 2.2915(14) .
N1 C1 1.137(3) .
O1 C21 1.267(2) .
O2 C21 1.258(2) .
O3 C41 1.243(2) .
O4 C41 1.267(2) .
O5 C61 1.254(2) .
O6 C61 1.253(2) .
C1 C2 1.451(3) .
C2 H2A 0.9800 .
C2 H2B 0.9800 .
C2 H2C 0.9800 .
C21 C22 1.496(3) .
C22 C23 1.388(3) .
C22 C27 1.402(3) .
C23 C24 1.384(3) .
C23 H23A 0.9500 .
C24 C25 1.386(3) .
C24 H24A 0.9500 .
C25 C26 1.378(3) .
C25 H25A 0.9500 .
C26 C27 1.395(3) .
C26 H26A 0.9500 .
C27 C28 1.479(3) .
C28 C33 1.394(3) .
C28 C29 1.394(3) .
C29 C30 1.382(3) .
C29 H29A 0.9500 .
C30 C31 1.389(4) .
C30 H30A 0.9500 .
C31 C32 1.380(4) .
C31 H31A 0.9500 .
C32 C33 1.383(3) .
C32 H32A 0.9500 .
C33 H33A 0.9500 .
C41 C42 1.504(3) .
C42 C43 1.388(3) .
C42 C47 1.400(3) .
C43 C44 1.381(3) .
C43 H43A 0.9500 .
C44 C45 1.388(3) .
C44 H44A 0.9500 .
C45 C46 1.382(3) .
C45 H45A 0.9500 .
C46 C47 1.391(3) .
C46 H46A 0.9500 .
C47 C48 1.488(3) .
C48 C49 1.387(3) .
C48 C53 1.394(3) .
C49 C50 1.384(3) .
C49 H49A 0.9500 .
C50 C51 1.384(3) .
C50 H50A 0.9500 .
C51 C52 1.381(3) .
C51 H51A 0.9500 .
C52 C53 1.385(3) .
C52 H52A 0.9500 .
C53 H53A 0.9500 .
C61 C62 1.510(3) .
C62 C63 1.394(3) .
C62 C67 1.403(3) .
C63 C64 1.383(3) .
C63 H63A 0.9500 .
C64 C65 1.383(3) .
C64 H64A 0.9500 .
C65 C66 1.381(3) .
C65 H65A 0.9500 .
C66 C67 1.393(3) .
C66 H66A 0.9500 .
C67 C68 1.489(3) .
C68 C73 1.390(3) .
C68 C69 1.392(3) .
C69 C70 1.384(3) .
C69 H69A 0.9500 .
C70 C71 1.379(3) .
C70 H70A 0.9500 .
C71 C72 1.388(3) .
C71 H71A 0.9500 .
C72 C73 1.382(3) .
C72 H72A 0.9500 .
C73 H73A 0.9500 .
N2 C3 1.116(3) .
C3 C4 1.462(3) .
C4 H4A 0.9800 .
C4 H4B 0.9800 .
C4 H4C 0.9800 .
